data_1569040
loop_
_publ_author_name
'Zaguzin, Alexander S.'
'Sukhikh, Taisiya'
'Sokolov, Maxim N.'
'Fedin, Vladimir P.'
'Adonin, Sergey A.'

_publ_section_title
;
 Zn(II) Three-Dimensional Metal-Organic Frameworks Based on
 2,5-Diiodoterephthalate and N,N Linkers: Structures and Features of
 Sorption Behavior
;
_journal_issue 5
_journal_name_full Inorganics
_journal_page_first 192
_journal_paper_doi 10.3390/inorganics11050192
_journal_volume 11
_journal_year 2023
_chemical_absolute_configuration ad
_chemical_formula_moiety '0.13(C160 H112 I16 N16 O32 Zn8), C3 H7 N O'
_chemical_formula_sum 'C23 H21 I2 N3 O5 Zn'
_chemical_formula_weight 738.60
_space_group_crystal_system orthorhombic
_space_group_IT_number 43
_space_group_name_Hall 'F 2 -2d'
_space_group_name_H-M_alt 'F d d 2'
_atom_sites_solution_hydrogens geom
_atom_sites_solution_primary dual
_audit_creation_date 2022-11-04
_audit_creation_method
;
Olex2 1.2
(compiled 2018.05.29 svn.r3508 for OlexSys, GUI svn.r5506)
;
_cell_angle_alpha 90
_cell_angle_beta 90
_cell_angle_gamma 90
_cell_formula_units_Z 32
_cell_length_a 28.7667(10)
_cell_length_b 31.0967(11)
_cell_length_c 22.7773(8)
_cell_measurement_reflns_used 9874
_cell_measurement_temperature 150(2)
_cell_measurement_theta_max 25.53
_cell_measurement_theta_min 2.22
_cell_volume 20375.4(12)
_computing_cell_refinement 'Bruker SAINT'
_computing_data_collection 'Bruker APEX3'
_computing_data_reduction 'Bruker SAINT'
_computing_molecular_graphics 'Olex2 (Dolomanov et al., 2009)'
_computing_publication_material 'Olex2 (Dolomanov et al., 2009)'
_computing_structure_refinement 'ShelXL (Sheldrick, 2015)'
_computing_structure_solution 'ShelXT (Sheldrick, 2015)'
_diffrn_ambient_temperature 150(2)
_diffrn_detector PIXEL
_diffrn_detector_area_resol_mean 7.41
_diffrn_detector_type 'Bruker PHOTON III area detector'
_diffrn_measured_fraction_theta_full 1.000
_diffrn_measured_fraction_theta_max 0.999
_diffrn_measurement_device 'three-circle diffractometer'
_diffrn_measurement_device_type 'Bruker D8 Venture diffractometer'
_diffrn_measurement_method '\w and \f scans'
_diffrn_radiation_monochromator 'Incoatec HELIOS multilayer mirrors'
_diffrn_radiation_type MoK\a
_diffrn_radiation_wavelength 0.71073
_diffrn_reflns_av_R_equivalents 0.0825
_diffrn_reflns_av_unetI/netI 0.0641
_diffrn_reflns_Laue_measured_fraction_full 1.000
_diffrn_reflns_Laue_measured_fraction_max 0.999
_diffrn_reflns_limit_h_max 35
_diffrn_reflns_limit_h_min -35
_diffrn_reflns_limit_k_max 35
_diffrn_reflns_limit_k_min -37
_diffrn_reflns_limit_l_max 27
_diffrn_reflns_limit_l_min -27
_diffrn_reflns_number 53782
_diffrn_reflns_point_group_measured_fraction_full 1.000
_diffrn_reflns_point_group_measured_fraction_max 0.999
_diffrn_reflns_theta_full 25.500
_diffrn_reflns_theta_max 25.685
_diffrn_reflns_theta_min 1.315
_diffrn_source 'Incoatec IuS3.0 microfocus X-ray tube'
_exptl_absorpt_coefficient_mu 3.427
_exptl_absorpt_correction_T_max 0.7453
_exptl_absorpt_correction_T_min 0.6357
_exptl_absorpt_correction_type multi-scan
_exptl_absorpt_process_details
'SADABS-2016/2 (Bruker,2016/2) was used for absorption correction. wR2(int) was 0.0746 before and 0.0681 after correction. The Ratio of minimum to maximum transmission is 0.8529. The \l/2 correction factor is Not present.'
_exptl_crystal_colour yellow
_exptl_crystal_colour_primary yellow
_exptl_crystal_density_diffrn 1.926
_exptl_crystal_description block
_exptl_crystal_F_000 11392
_exptl_crystal_size_max 0.07
_exptl_crystal_size_mid 0.04
_exptl_crystal_size_min 0.04
_refine_diff_density_max 1.849
_refine_diff_density_min -1.227
_refine_diff_density_rms 0.166
_refine_ls_abs_structure_details
;
 Refined as an inversion twin.
;
_refine_ls_abs_structure_Flack 0.50(5)
_refine_ls_extinction_method none
_refine_ls_goodness_of_fit_ref 1.031
_refine_ls_hydrogen_treatment constr
_refine_ls_matrix_type full
_refine_ls_number_parameters 593
_refine_ls_number_reflns 9670
_refine_ls_number_restraints 153
_refine_ls_restrained_S_all 1.032
_refine_ls_R_factor_all 0.0862
_refine_ls_R_factor_gt 0.0615
_refine_ls_shift/su_max 0.013
_refine_ls_shift/su_mean 0.001
_refine_ls_structure_factor_coef Fsqd
_refine_ls_weighting_details 'w=1/[\s^2^(Fo^2^)+(0.0662P)^2^+522.6339P] where P=(Fo^2^+2Fc^2^)/3'
_refine_ls_weighting_scheme calc
_refine_ls_wR_factor_gt 0.1406
_refine_ls_wR_factor_ref 0.1565
_reflns_Friedel_coverage 0.948
_reflns_Friedel_fraction_full 1.000
_reflns_Friedel_fraction_max 0.999
_reflns_number_gt 7378
_reflns_number_total 9670
_reflns_threshold_expression 'I > 2\s(I)'
_cod_data_source_file ZA-58_2_a.cif
_cod_data_source_block za-58_2_a
_cod_database_code 1569040
_shelx_shelxl_version_number 2017/1
_shelx_space_group_comment
;
The symmetry employed for this shelxl refinement is uniquely defined
by the following loop, which should always be used as a source of
symmetry information in preference to the above space-group names.
They are only intended as comments.
;
_shelx_estimated_absorpt_t_max 0.875
_shelx_estimated_absorpt_t_min 0.795
_olex2_refinement_description
;
1. Twinned data refinement
 Scales: 0.50(5)
 0.50(5)
2. Fixed Uiso
 At 1.2 times of:
  All C(H) groups, All C(H,H) groups
 At 1.5 times of:
  All C(H,H,H) groups
3. Restrained distances
 N5-C14 = C14-C13 = C13-C12 = C12-C11 = C11-C10 = N5-C10
 1.39 with sigma of 0.02
 C38-C37 = C9A-C15A = C9-C15 = C9A-C12A = C15-C12 = C9-C7 = C7A-C15A
 1.5 with sigma of 0.02
 C13A-C9A \\sim C9A-C11A
 with sigma of 0.02
4. Restrained planarity
 N4A, C4A, C5A, C6A, C7A, C8A, C9A
 with sigma of 0.1
 N4A, C4A, C5A, C6A, C7A, C8A, C15A
 with sigma of 0.1
 N5A, C10A, C11A, C12A, C13A, C14A
 with sigma of 0.1
 N5, C10, C11, C12, C13, C14
 with sigma of 0.1
 N4, C4, C5, C6, C7, C8, C9A
 with sigma of 0.1
5. Uiso/Uaniso restraints and constraints
Uanis(C2) \\sim Ueq, Uanis(C6) \\sim Ueq, Uanis(C8) \\sim Ueq, Uanis(C14) \\sim
Ueq: with sigma of 0.01 and sigma for terminal atoms of 0.02
Uiso(C6A) = Uiso(N5A) = Uiso(C10A) = Uiso(C14A) = Uiso(C11A) = Uiso(C13A) =
Uiso(C12A) = Uiso(C9A) = Uiso(C15A) = Uiso(C7A) = Uiso(C8A) = Uiso(C4A) =
Uiso(C5A) = Uiso(N4A)
Uiso(N1S) = Uiso(C1S) = Uiso(O1S) = Uiso(C3S) = Uiso(C2S) = Uiso(C4S) =
Uiso(O2S) = Uiso(N2S) = Uiso(C5S) = Uiso(C6S)
6. Rigid body (RIGU) restrains
 N3, O8, C1, C2, C3
 with sigma for 1-2 distances of 0.004 and sigma for 1-3 distances of 0.004
 N5, C10, C11, C12, C13, C14
 with sigma for 1-2 distances of 0.004 and sigma for 1-3 distances of 0.004
 N4, C4, C8, C7, C6, C5
 with sigma for 1-2 distances of 0.004 and sigma for 1-3 distances of 0.004
7. Others
 Sof(C4S)=Sof(H4S)=Sof(O2S)=Sof(N2S)=Sof(C5S)=Sof(H5SA)=Sof(H5SB)=Sof(H5SC)=
 Sof(C6S)=Sof(H6SA)=Sof(H6SB)=Sof(H6SC)=1-FVAR(1)
 Sof(C1S)=Sof(H1S)=Sof(O1S)=Sof(N1S)=Sof(C2S)=Sof(H2SA)=Sof(H2SB)=Sof(H2SC)=
 Sof(C3S)=Sof(H3SA)=Sof(H3SB)=Sof(H3SC)=FVAR(1)
 Sof(N4A)=Sof(C4A)=Sof(H4A)=Sof(C8A)=Sof(H8A)=Sof(C7A)=Sof(C6A)=Sof(H6A)=
 Sof(C5A)=Sof(H5A)=Sof(N5A)=Sof(C10A)=Sof(H10A)=Sof(C11A)=Sof(H11A)=Sof(C12A)=
 Sof(C13A)=Sof(H13A)=Sof(C14A)=Sof(H14A)=Sof(C9A)=Sof(H9AA)=Sof(H9AB)=Sof(C15A)=
 Sof(H15C)=Sof(H15D)=1-FVAR(2)
 Sof(N4)=Sof(C4)=Sof(H4)=Sof(C8)=Sof(H8)=Sof(C7)=Sof(C6)=Sof(H6)=Sof(C5)=
 Sof(H5)=Sof(N5)=Sof(C9)=Sof(H9A)=Sof(H9B)=Sof(C10)=Sof(H10)=Sof(C11)=Sof(H11)=
 Sof(C12)=Sof(C13)=Sof(H13)=Sof(C14)=Sof(H14)=Sof(C15)=Sof(H15A)=Sof(H15B)=
 FVAR(2)
8.a Free rotating group:
 C1S(O1S,N1S,C2S,C3S), C4S(O2S,N2S,C5S,C6S)
8.b Secondary CH2 refined with riding coordinates:
 C37(H37A,H37B), C38(H38A,H38B), C9(H9A,H9B), C9A(H9AA,H9AB), C15(H15A,H15B),
 C15A(H15C,H15D)
8.c Aromatic/amide H refined with riding coordinates:
 C26(H26), C30(H30), C32(H32), C33(H33), C35(H35), C36(H36), C40(H40),
 C41(H41), C42(H42), C43(H43), C4(H4), C8(H8), C6(H6), C5(H5), C4A(H4A),
 C8A(H8A), C6A(H6A), C5A(H5A), C10A(H10A), C11A(H11A), C13A(H13A), C14A(H14A),
 C10(H10), C11(H11), C13(H13), C14(H14), C18(H18), C22(H22), C1S(H1S), C4S(H4S),
  C1(H1)
8.d Fitted hexagon refined as free rotating group:
 N4(C4,C8,C7,C6,C5), N4A(C4A,C8A,C7A,C6A,C5A), N5A(C10A,C11A,C12A,C13A,C14A)
8.e Idealised Me refined with riding coordinates:
 C2S(H2SA,H2SB,H2SC), C3S(H3SA,H3SB,H3SC), C5S(H5SA,H5SB,H5SC), C6S(H6SA,H6SB,
 H6SC)
8.f Idealised Me refined as rotating group:
 C2(H2A,H2B,H2C), C3(H3A,H3B,H3C)
;
_olex2_submission_special_instructions 'No special instructions were received'

loop_
_space_group_symop_operation_xyz
'x, y, z'
'-x, -y, z'
'x+1/4, -y+1/4, z+1/4'
'-x+1/4, y+1/4, z+1/4'
'x, y+1/2, z+1/2'
'-x, -y+1/2, z+1/2'
'x+1/4, -y+3/4, z+3/4'
'-x+1/4, y+3/4, z+3/4'
'x+1/2, y, z+1/2'
'-x+1/2, -y, z+1/2'
'x+3/4, -y+1/4, z+3/4'
'-x+3/4, y+1/4, z+3/4'
'x+1/2, y+1/2, z'
'-x+1/2, -y+1/2, z'
'x+3/4, -y+3/4, z+1/4'
'-x+3/4, y+3/4, z+1/4'

loop_
_atom_site_label
_atom_site_type_symbol
_atom_site_fract_x
_atom_site_fract_y
_atom_site_fract_z
_atom_site_U_iso_or_equiv
_atom_site_adp_type
_atom_site_occupancy
_atom_site_site_symmetry_order
_atom_site_calc_flag
_atom_site_refinement_flags_posn
_atom_site_refinement_flags_adp
_atom_site_refinement_flags_occupancy
_atom_site_disorder_assembly
_atom_site_disorder_group
I1 I 0.29483(5) 0.68855(6) 0.39403(8) 0.0764(6) Uani 1 1 d . . . . .
I2 I 0.45641(5) 0.79819(4) 0.22126(5) 0.0474(3) Uani 1 1 d . . . . .
Zn2 Zn 0.46102(6) 0.61762(6) 0.43005(9) 0.0268(4) Uani 1 1 d . . . . .
O5 O 0.3036(5) 0.8320(5) 0.2551(6) 0.053(4) Uani 1 1 d . . . . .
O6 O 0.3529(5) 0.8209(4) 0.1846(7) 0.045(3) Uani 1 1 d . . . . .
O9 O 0.4023(5) 0.6733(4) 0.4352(6) 0.044(3) Uani 1 1 d . . . . .
O10 O 0.4415(5) 0.6537(4) 0.3590(7) 0.049(4) Uani 1 1 d . . . . .
N1 N 0.5020(5) 0.5753(4) 0.3837(6) 0.031(3) Uani 1 1 d . . . . .
N2 N 0.7366(5) 0.4038(5) 0.2184(7) 0.041(4) Uani 1 1 d . . . . .
C24 C 0.4136(6) 0.6762(5) 0.3826(9) 0.036(4) Uani 1 1 d . . . . .
C25 C 0.3908(6) 0.7113(5) 0.3456(8) 0.032(4) Uani 1 1 d . . . . .
C26 C 0.4208(7) 0.7342(6) 0.3084(8) 0.039(5) Uani 1 1 d . . . . .
H26 H 0.452736 0.726638 0.307218 0.047 Uiso 1 1 calc R . . . .
C27 C 0.4050(6) 0.7679(6) 0.2730(8) 0.034(4) Uani 1 1 d . . . . .
C28 C 0.3585(6) 0.7784(5) 0.2731(8) 0.033(4) Uani 1 1 d . . . . .
C29 C 0.3379(7) 0.8140(6) 0.2351(9) 0.042(5) Uani 1 1 d . . . . .
C30 C 0.3293(6) 0.7568(6) 0.3105(8) 0.032(4) Uani 1 1 d . . . . .
H30 H 0.297570 0.765238 0.311756 0.038 Uiso 1 1 calc R . . . .
C31 C 0.3436(7) 0.7232(5) 0.3465(8) 0.036(4) Uani 1 1 d . . . . .
C32 C 0.5305(6) 0.5471(6) 0.4105(8) 0.035(4) Uani 1 1 d . . . . .
H32 H 0.529231 0.544966 0.452099 0.043 Uiso 1 1 calc R . . . .
C33 C 0.5612(6) 0.5213(6) 0.3810(10) 0.046(5) Uani 1 1 d . . . . .
H33 H 0.581148 0.502349 0.401902 0.055 Uiso 1 1 calc R . . . .
C34 C 0.5628(6) 0.5233(7) 0.3203(9) 0.049(5) Uani 1 1 d . . . . .
C35 C 0.5323(7) 0.5513(7) 0.2927(8) 0.050(5) Uani 1 1 d . . . . .
H35 H 0.532075 0.553059 0.251044 0.060 Uiso 1 1 calc R . . . .
C36 C 0.5035(7) 0.5755(6) 0.3236(8) 0.043(5) Uani 1 1 d . . . . .
H36 H 0.482739 0.593885 0.303104 0.051 Uiso 1 1 calc R . . . .
C37 C 0.5974(8) 0.5007(8) 0.2823(10) 0.062(6) Uani 1 1 d D . . . .
H37A H 0.579941 0.487062 0.249834 0.074 Uiso 1 1 calc R . . . .
H37B H 0.617454 0.523077 0.264440 0.074 Uiso 1 1 calc R . . . .
C38 C 0.6272(8) 0.4689(7) 0.3066(10) 0.061(6) Uani 1 1 d D . . . .
H38A H 0.606922 0.446052 0.322707 0.073 Uiso 1 1 calc R . . . .
H38B H 0.643135 0.482319 0.340476 0.073 Uiso 1 1 calc R . . . .
C39 C 0.6623(8) 0.4478(7) 0.2727(9) 0.056(6) Uani 1 1 d . . . . .
C40 C 0.6747(9) 0.4529(9) 0.2128(11) 0.078(8) Uani 1 1 d . . . . .
H40 H 0.657750 0.472703 0.189324 0.093 Uiso 1 1 calc R . . . .
C41 C 0.6906(10) 0.4204(9) 0.3029(10) 0.086(10) Uani 1 1 d . . . . .
H41 H 0.684685 0.414738 0.343230 0.103 Uiso 1 1 calc R . . . .
C42 C 0.7283(10) 0.4004(10) 0.2749(9) 0.097(12) Uani 1 1 d . . . . .
H42 H 0.748875 0.383590 0.298054 0.117 Uiso 1 1 calc R . . . .
C43 C 0.7097(7) 0.4307(8) 0.1885(9) 0.059(6) Uani 1 1 d . . . . .
H43 H 0.715434 0.434357 0.147697 0.071 Uiso 1 1 calc R . . . .
I3 I 0.70355(4) 0.80636(4) 0.37035(5) 0.0441(3) Uani 1 1 d . . . . .
I4 I 0.54272(5) 0.67258(4) 0.23376(6) 0.0513(4) Uani 1 1 d . . . . .
Zn1 Zn 0.53684(6) 0.86317(7) 0.43128(10) 0.0344(5) Uani 1 1 d . . . . .
O1 O 0.6909(4) 0.6525(4) 0.2422(6) 0.036(3) Uani 1 1 d . . . . .
O2 O 0.6492(5) 0.6757(4) 0.1670(5) 0.048(4) Uani 1 1 d . . . . .
O3 O 0.6021(5) 0.8110(4) 0.4280(6) 0.048(3) Uani 1 1 d . . . . .
O4 O 0.5518(4) 0.8287(4) 0.3596(6) 0.044(3) Uani 1 1 d . . . . .
N4 N 0.2679(5) 0.6460(4) 0.6452(6) 0.030(4) Uani 0.76(2) 1 d . U P A 1
C4 C 0.2898(6) 0.6787(6) 0.6763(6) 0.081(13) Uani 0.76(2) 1 d G U P A 1
H4 H 0.279211 0.686099 0.714502 0.097 Uiso 0.76(2) 1 calc R . P A 1
C8 C 0.3272(7) 0.7004(6) 0.6516(7) 0.064(8) Uani 0.76(2) 1 d G U P A 1
H8 H 0.342203 0.722696 0.672926 0.077 Uiso 0.76(2) 1 calc R . P A 1
C7 C 0.3427(6) 0.6895(6) 0.5958(7) 0.063(9) Uani 0.76(2) 1 d DG U P A 1
C6 C 0.3208(6) 0.6569(6) 0.5646(6) 0.046(6) Uani 0.76(2) 1 d G U P A 1
H6 H 0.331332 0.649414 0.526418 0.055 Uiso 0.76(2) 1 calc R . P A 1
C5 C 0.2833(6) 0.6351(5) 0.5893(6) 0.046(7) Uani 0.76(2) 1 d G U P A 1
H5 H 0.268340 0.612817 0.567992 0.055 Uiso 0.76(2) 1 calc R . P A 1
N4A N 0.252(2) 0.663(2) 0.630(3) 0.089(13) Uiso 0.24(2) 1 d . . P A 2
C4A C 0.254(2) 0.707(2) 0.636(4) 0.089(13) Uiso 0.24(2) 1 d G . P A 2
H4A H 0.229019 0.722384 0.653831 0.107 Uiso 0.24(2) 1 calc R . P A 2
C8A C 0.293(3) 0.7297(19) 0.617(3) 0.089(13) Uiso 0.24(2) 1 d G . P A 2
H8A H 0.294459 0.760022 0.620919 0.107 Uiso 0.24(2) 1 calc R . P A 2
C7A C 0.330(2) 0.708(3) 0.591(2) 0.089(13) Uiso 0.24(2) 1 d DG . P A 2
C6A C 0.328(2) 0.663(3) 0.585(3) 0.089(13) Uiso 0.24(2) 1 d G . P A 2
H6A H 0.352834 0.648063 0.567407 0.107 Uiso 0.24(2) 1 calc R . P A 2
C5A C 0.289(3) 0.6408(19) 0.605(4) 0.089(13) Uiso 0.24(2) 1 d G . P A 2
H5A H 0.287394 0.610424 0.600318 0.107 Uiso 0.24(2) 1 calc R . P A 2
N5 N 0.4980(7) 0.8217(7) 0.4829(11) 0.042(6) Uani 0.76(2) 1 d D U P A 1
N5A N 0.502(3) 0.821(3) 0.478(4) 0.089(13) Uiso 0.24(2) 1 d . . P A 2
C10A C 0.505(3) 0.811(3) 0.538(4) 0.089(13) Uiso 0.24(2) 1 d G . P A 2
H10A H 0.528281 0.825059 0.561121 0.107 Uiso 0.24(2) 1 calc R . P A 2
C11A C 0.475(3) 0.782(3) 0.563(3) 0.089(13) Uiso 0.24(2) 1 d DG . P A 2
H11A H 0.476952 0.775771 0.603825 0.107 Uiso 0.24(2) 1 calc R . P A 2
C12A C 0.441(3) 0.762(3) 0.529(3) 0.089(13) Uiso 0.24(2) 1 d DG . P A 2
C13A C 0.438(3) 0.772(3) 0.469(3) 0.089(13) Uiso 0.24(2) 1 d DG . P A 2
H13A H 0.414752 0.757861 0.446047 0.107 Uiso 0.24(2) 1 calc R . P A 2
C14A C 0.468(3) 0.801(3) 0.444(3) 0.089(13) Uiso 0.24(2) 1 d G . P A 2
H14A H 0.466081 0.807149 0.403342 0.107 Uiso 0.24(2) 1 calc R . P A 2
C9 C 0.3791(10) 0.7125(9) 0.5621(12) 0.060(9) Uani 0.76(2) 1 d D . P A 1
H9A H 0.404268 0.691518 0.554393 0.072 Uiso 0.76(2) 1 calc R . P A 1
H9B H 0.365428 0.719928 0.523538 0.072 Uiso 0.76(2) 1 calc R . P A 1
C9A C 0.409(2) 0.730(3) 0.556(4) 0.089(13) Uiso 0.24(2) 1 d D . P A 2
H9AA H 0.405201 0.706181 0.527606 0.107 Uiso 0.24(2) 1 calc R . P A 2
H9AB H 0.423880 0.718507 0.591161 0.107 Uiso 0.24(2) 1 calc R . P A 2
C10 C 0.4795(10) 0.8372(10) 0.5338(12) 0.099(16) Uani 0.76(2) 1 d D U P A 1
H10 H 0.488160 0.864953 0.547310 0.119 Uiso 0.76(2) 1 calc R . P A 1
C11 C 0.4485(11) 0.8131(9) 0.5659(15) 0.096(15) Uani 0.76(2) 1 d D U P A 1
H11 H 0.434619 0.825309 0.599824 0.115 Uiso 0.76(2) 1 calc R . P A 1
C12 C 0.4372(9) 0.7717(8) 0.5501(11) 0.056(8) Uani 0.76(2) 1 d D U P A 1
C13 C 0.4536(11) 0.7584(8) 0.4973(12) 0.072(11) Uani 0.76(2) 1 d D U P A 1
H13 H 0.445052 0.730651 0.483804 0.086 Uiso 0.76(2) 1 calc R . P A 1
C14 C 0.4827(10) 0.7836(7) 0.4617(12) 0.053(7) Uani 0.76(2) 1 d D U P A 1
H14 H 0.491486 0.774133 0.423580 0.063 Uiso 0.76(2) 1 calc R . P A 1
C15 C 0.4004(12) 0.7500(11) 0.5837(13) 0.079(12) Uani 0.76(2) 1 d D . P A 1
H15A H 0.413624 0.742876 0.622610 0.095 Uiso 0.76(2) 1 calc R . P A 1
H15B H 0.375481 0.771362 0.590407 0.095 Uiso 0.76(2) 1 calc R . P A 1
C15A C 0.361(2) 0.744(3) 0.573(4) 0.089(13) Uiso 0.24(2) 1 d D . P A 2
H15C H 0.346472 0.759224 0.539720 0.107 Uiso 0.24(2) 1 calc R . P A 2
H15D H 0.363424 0.764412 0.606157 0.107 Uiso 0.24(2) 1 calc R . P A 2
C16 C 0.6068(6) 0.7754(5) 0.3348(7) 0.026(4) Uani 1 1 d . . . . .
C17 C 0.5862(5) 0.8079(5) 0.3777(8) 0.032(4) Uani 1 1 d . . . . .
C18 C 0.5758(6) 0.7481(5) 0.3038(8) 0.034(4) Uani 1 1 d . . . . .
H18 H 0.543260 0.751935 0.308201 0.040 Uiso 1 1 calc R . . . .
C19 C 0.5921(6) 0.7161(5) 0.2674(7) 0.029(4) Uani 1 1 d . . . . .
C20 C 0.6390(6) 0.7108(5) 0.2583(7) 0.027(4) Uani 1 1 d . . . . .
C21 C 0.6601(6) 0.6777(5) 0.2182(8) 0.030(4) Uani 1 1 d . . . . .
C22 C 0.6690(6) 0.7367(5) 0.2893(7) 0.028(4) Uani 1 1 d . . . . .
H22 H 0.701560 0.732659 0.284557 0.033 Uiso 1 1 calc R . . . .
C23 C 0.6534(5) 0.7683(5) 0.3271(7) 0.026(3) Uani 1 1 d . . . . .
C1S C 0.3032(11) 0.8930(9) 0.4566(14) 0.103(6) Uiso 0.55(2) 1 d . . P B 1
H1S H 0.300200 0.912593 0.488365 0.124 Uiso 0.55(2) 1 calc R . P B 1
O1S O 0.2739(11) 0.8949(11) 0.4177(17) 0.103(6) Uiso 0.55(2) 1 d G . P B 1
N1S N 0.3399(9) 0.8653(8) 0.4582(13) 0.103(6) Uiso 0.55(2) 1 d G . P B 1
C2S C 0.3470(15) 0.8343(14) 0.4111(19) 0.103(6) Uiso 0.55(2) 1 d G . P B 1
H2SA H 0.322540 0.837775 0.381510 0.155 Uiso 0.55(2) 1 calc R . P B 1
H2SB H 0.345825 0.805116 0.427157 0.155 Uiso 0.55(2) 1 calc R . P B 1
H2SC H 0.377412 0.839252 0.392907 0.155 Uiso 0.55(2) 1 calc R . P B 1
C3S C 0.3730(14) 0.8653(14) 0.5063(18) 0.103(6) Uiso 0.55(2) 1 d G . P B 1
H3SA H 0.362725 0.885544 0.536581 0.155 Uiso 0.55(2) 1 calc R . P B 1
H3SB H 0.403641 0.874074 0.491626 0.155 Uiso 0.55(2) 1 calc R . P B 1
H3SC H 0.375099 0.836362 0.523031 0.155 Uiso 0.55(2) 1 calc R . P B 1
C4S C 0.3170(14) 0.8785(13) 0.4006(14) 0.103(6) Uiso 0.45(2) 1 d . . P B 2
H4S H 0.329898 0.876322 0.362356 0.124 Uiso 0.45(2) 1 calc R . P B 2
O2S O 0.2853(15) 0.9043(13) 0.408(2) 0.103(6) Uiso 0.45(2) 1 d G . P B 2
N2S N 0.3354(12) 0.8526(11) 0.4430(15) 0.103(6) Uiso 0.45(2) 1 d G . P B 2
C5S C 0.317(2) 0.8540(19) 0.5028(15) 0.103(6) Uiso 0.45(2) 1 d G . P B 2
H5SA H 0.284115 0.847447 0.502429 0.155 Uiso 0.45(2) 1 calc R . P B 2
H5SB H 0.322377 0.882722 0.519223 0.155 Uiso 0.45(2) 1 calc R . P B 2
H5SC H 0.333774 0.832659 0.526830 0.155 Uiso 0.45(2) 1 calc R . P B 2
C6S C 0.3730(17) 0.8229(17) 0.431(2) 0.103(6) Uiso 0.45(2) 1 d G . P B 2
H6SA H 0.402812 0.837918 0.434271 0.155 Uiso 0.45(2) 1 calc R . P B 2
H6SB H 0.369673 0.811819 0.390508 0.155 Uiso 0.45(2) 1 calc R . P B 2
H6SC H 0.371935 0.798953 0.458477 0.155 Uiso 0.45(2) 1 calc R . P B 2
O8 O 0.5258(5) 0.8983(5) 0.6897(7) 0.068(5) Uani 1 1 d . U . . .
N3 N 0.5903(5) 0.8685(6) 0.6533(8) 0.056(5) Uani 1 1 d . U . . .
C1 C 0.5572(6) 0.8950(7) 0.6539(10) 0.054(6) Uani 1 1 d . U . . .
H1 H 0.556583 0.914981 0.622447 0.065 Uiso 1 1 calc R . . . .
C2 C 0.5969(11) 0.8389(10) 0.7038(13) 0.103(10) Uani 1 1 d . U . . .
H2A H 0.626427 0.845485 0.723345 0.155 Uiso 1 1 calc GR . . . .
H2B H 0.597472 0.809152 0.689601 0.155 Uiso 1 1 calc GR . . . .
H2C H 0.571277 0.842522 0.731630 0.155 Uiso 1 1 calc GR . . . .
C3 C 0.6228(9) 0.8649(9) 0.6062(12) 0.094(11) Uani 1 1 d . U . . .
H3A H 0.616861 0.887619 0.577321 0.141 Uiso 1 1 calc GR . . . .
H3B H 0.619271 0.836730 0.587334 0.141 Uiso 1 1 calc GR . . . .
H3C H 0.654463 0.867780 0.621453 0.141 Uiso 1 1 calc GR . . . .

loop_
_atom_site_aniso_label
_atom_site_aniso_U_11
_atom_site_aniso_U_22
_atom_site_aniso_U_33
_atom_site_aniso_U_23
_atom_site_aniso_U_13
_atom_site_aniso_U_12
I1 0.0425(8) 0.0977(13) 0.0889(13) 0.0412(11) 0.0043(8) -0.0029(8)
I2 0.0474(8) 0.0452(7) 0.0496(8) 0.0104(6) -0.0053(6) -0.0039(6)
Zn2 0.0288(9) 0.0255(8) 0.0260(8) 0.0008(8) 0.0012(9) -0.0014(8)
O5 0.070(10) 0.056(9) 0.032(7) -0.011(7) -0.008(7) 0.026(8)
O6 0.042(8) 0.043(8) 0.049(9) 0.005(7) -0.017(7) 0.005(6)
O9 0.062(9) 0.025(6) 0.046(8) 0.000(6) -0.003(7) 0.004(6)
O10 0.046(8) 0.038(7) 0.064(9) 0.001(7) -0.002(7) 0.014(6)
N1 0.031(7) 0.036(8) 0.026(7) 0.003(7) -0.002(6) 0.007(6)
N2 0.047(9) 0.042(9) 0.035(9) 0.004(7) 0.006(7) 0.029(7)
C24 0.041(11) 0.028(9) 0.041(12) 0.008(9) 0.003(9) -0.006(8)
C25 0.036(10) 0.018(8) 0.041(10) -0.009(8) 0.001(8) 0.002(7)
C26 0.043(11) 0.040(10) 0.035(10) -0.001(9) -0.008(9) 0.005(8)
C27 0.031(10) 0.034(9) 0.039(10) 0.005(8) 0.000(8) 0.003(7)
C28 0.041(11) 0.024(9) 0.035(10) -0.011(8) -0.012(8) 0.005(7)
C29 0.045(12) 0.040(10) 0.040(12) -0.005(9) -0.012(10) 0.013(9)
C30 0.028(9) 0.035(10) 0.033(10) -0.004(8) -0.010(8) 0.009(7)
C31 0.047(11) 0.027(9) 0.032(10) -0.010(8) -0.006(8) 0.001(8)
C32 0.037(10) 0.038(10) 0.032(9) 0.006(8) 0.006(8) -0.006(8)
C33 0.040(10) 0.038(10) 0.060(14) 0.008(10) 0.008(10) 0.006(8)
C34 0.030(10) 0.066(14) 0.052(13) 0.004(11) 0.008(9) 0.012(10)
C35 0.062(14) 0.071(14) 0.017(9) 0.003(9) 0.010(9) 0.021(11)
C36 0.042(11) 0.050(12) 0.036(11) 0.007(9) 0.002(9) 0.009(9)
C37 0.052(14) 0.080(17) 0.053(14) 0.004(12) 0.005(11) 0.011(12)
C38 0.064(15) 0.060(14) 0.059(14) -0.020(12) 0.004(11) 0.028(12)
C39 0.072(15) 0.062(14) 0.034(11) -0.001(10) 0.010(10) 0.036(12)
C40 0.082(18) 0.093(19) 0.058(15) 0.025(14) 0.010(13) 0.058(15)
C41 0.10(2) 0.12(2) 0.034(12) -0.002(13) 0.012(13) 0.085(19)
C42 0.11(2) 0.15(3) 0.028(12) -0.009(14) -0.011(13) 0.11(2)
C43 0.060(14) 0.084(16) 0.033(11) 0.024(11) 0.010(10) 0.045(12)
I3 0.0353(6) 0.0554(8) 0.0416(7) -0.0171(6) 0.0026(5) -0.0074(5)
I4 0.0393(7) 0.0478(7) 0.0666(9) -0.0202(7) -0.0079(7) -0.0005(6)
Zn1 0.0302(10) 0.0399(10) 0.0330(10) -0.0141(9) -0.0038(10) 0.0009(9)
O1 0.031(6) 0.043(7) 0.034(7) -0.011(6) 0.003(5) 0.006(5)
O2 0.072(10) 0.047(8) 0.025(7) -0.007(6) -0.006(7) 0.009(7)
O3 0.045(8) 0.058(9) 0.040(8) -0.014(7) 0.003(7) 0.006(6)
O4 0.049(8) 0.040(7) 0.043(7) -0.014(6) 0.002(7) 0.020(6)
N4 0.040(10) 0.023(9) 0.028(9) -0.011(7) 0.009(8) -0.013(7)
C4 0.09(2) 0.10(2) 0.050(16) -0.051(15) 0.044(15) -0.066(19)
C8 0.070(12) 0.075(13) 0.049(11) -0.019(9) 0.018(9) -0.037(10)
C7 0.064(18) 0.068(18) 0.056(14) -0.021(12) 0.036(13) -0.042(14)
C6 0.053(11) 0.051(11) 0.034(10) -0.017(8) 0.018(8) -0.019(9)
C5 0.053(14) 0.038(13) 0.045(12) -0.023(10) 0.027(11) -0.025(11)
N5 0.023(10) 0.041(10) 0.063(13) -0.020(9) 0.011(9) -0.013(7)
C9 0.064(19) 0.064(19) 0.053(17) -0.031(15) 0.036(15) -0.022(15)
C10 0.11(3) 0.10(2) 0.10(2) -0.059(18) 0.07(2) -0.07(2)
C11 0.11(3) 0.086(19) 0.09(2) -0.056(17) 0.06(2) -0.07(2)
C12 0.048(16) 0.076(16) 0.046(13) -0.023(12) 0.017(12) -0.047(14)
C13 0.11(3) 0.030(12) 0.074(17) -0.016(12) 0.061(18) -0.023(14)
C14 0.064(12) 0.036(9) 0.059(11) -0.009(8) 0.026(9) -0.025(9)
C15 0.09(3) 0.09(3) 0.05(2) -0.023(19) 0.018(19) -0.05(2)
C16 0.041(10) 0.024(8) 0.013(7) 0.005(6) 0.001(7) -0.002(7)
C17 0.023(8) 0.033(9) 0.040(11) -0.002(8) 0.006(8) -0.003(7)
C18 0.020(9) 0.031(9) 0.050(12) 0.001(9) -0.006(8) 0.000(7)
C19 0.034(10) 0.031(9) 0.023(8) 0.001(7) -0.001(7) 0.012(7)
C20 0.036(10) 0.026(8) 0.020(8) 0.000(7) 0.001(7) 0.009(7)
C21 0.025(9) 0.034(9) 0.030(10) -0.017(8) 0.002(7) 0.002(7)
C22 0.027(9) 0.034(9) 0.022(8) 0.010(8) 0.008(7) 0.005(7)
C23 0.023(8) 0.029(8) 0.025(8) 0.006(7) 0.002(7) 0.002(7)
O8 0.050(8) 0.092(12) 0.063(10) 0.028(9) 0.019(7) 0.020(8)
N3 0.030(8) 0.064(11) 0.073(11) 0.035(9) 0.011(7) 0.014(7)
C1 0.031(9) 0.066(13) 0.065(13) 0.038(10) 0.010(8) 0.008(8)
C2 0.096(18) 0.115(19) 0.098(17) 0.069(15) 0.031(14) 0.025(15)
C3 0.074(17) 0.12(2) 0.089(18) 0.069(17) 0.042(14) 0.050(15)

loop_
_atom_type_symbol
_atom_type_description
_atom_type_scat_dispersion_real
_atom_type_scat_dispersion_imag
_atom_type_scat_source
C C 0.0033 0.0016 'International Tables Vol C Tables 4.2.6.8 and 6.1.1.4'
H H 0.0000 0.0000 'International Tables Vol C Tables 4.2.6.8 and 6.1.1.4'
I I -0.4742 1.8119 'International Tables Vol C Tables 4.2.6.8 and 6.1.1.4'
N N 0.0061 0.0033 'International Tables Vol C Tables 4.2.6.8 and 6.1.1.4'
O O 0.0106 0.0060 'International Tables Vol C Tables 4.2.6.8 and 6.1.1.4'
Zn Zn 0.2839 1.4301 'International Tables Vol C Tables 4.2.6.8 and 6.1.1.4'

loop_
_geom_angle_atom_site_label_1
_geom_angle_atom_site_label_2
_geom_angle_atom_site_label_3
_geom_angle
_geom_angle_site_symmetry_1
_geom_angle_site_symmetry_3
_geom_angle_publ_flag
O5 Zn2 O6 58.3(5) 16_545 16_545 ?
O5 Zn2 O9 101.5(6) 16_545 . ?
O5 Zn2 C24 128.9(6) 16_545 . ?
O5 Zn2 C29 28.9(6) 16_545 16_545 ?
O6 Zn2 O9 83.9(4) 16_545 . ?
O6 Zn2 C24 92.4(5) 16_545 . ?
O6 Zn2 C29 29.4(6) 16_545 16_545 ?
O9 Zn2 C24 29.1(5) . . ?
O9 Zn2 C29 93.4(6) . 16_545 ?
O10 Zn2 O5 152.3(6) . 16_545 ?
O10 Zn2 O6 99.1(5) . 16_545 ?
O10 Zn2 O9 57.0(5) . . ?
O10 Zn2 N1 95.9(6) . . ?
O10 Zn2 N2 103.6(6) . 4_655 ?
O10 Zn2 C24 27.9(6) . . ?
O10 Zn2 C29 127.1(6) . 16_545 ?
N1 Zn2 O5 101.3(6) . 16_545 ?
N1 Zn2 O6 94.4(5) . 16_545 ?
N1 Zn2 O9 151.9(5) . . ?
N1 Zn2 N2 98.5(6) . 4_655 ?
N1 Zn2 C24 123.6(6) . . ?
N1 Zn2 C29 98.7(6) . 16_545 ?
N2 Zn2 O5 95.2(6) 4_655 16_545 ?
N2 Zn2 O6 152.5(6) 4_655 16_545 ?
N2 Zn2 O9 95.6(6) 4_655 . ?
N2 Zn2 C24 100.4(6) 4_655 . ?
N2 Zn2 C29 123.8(6) 4_655 16_545 ?
C29 Zn2 C24 113.0(6) 16_545 . ?
C29 O5 Zn2 95.8(13) . 12_554 ?
C29 O6 Zn2 83.0(11) . 12_554 ?
C24 O9 Zn2 79.8(11) . . ?
C24 O10 Zn2 98.6(13) . . ?
C32 N1 Zn2 122.2(12) . . ?
C32 N1 C36 115.9(15) . . ?
C36 N1 Zn2 121.8(12) . . ?
C42 N2 Zn2 120.1(12) . 8_644 ?
C42 N2 C43 116.6(16) . . ?
C43 N2 Zn2 123.3(13) . 8_644 ?
O9 C24 Zn2 71.1(10) . . ?
O9 C24 C25 118.1(17) . . ?
O10 C24 Zn2 53.5(10) . . ?
O10 C24 O9 124.6(18) . . ?
O10 C24 C25 117.3(18) . . ?
C25 C24 Zn2 170.5(14) . . ?
C26 C25 C24 115.6(15) . . ?
C26 C25 C31 117.8(16) . . ?
C31 C25 C24 126.6(16) . . ?
C25 C26 H26 119.0 . . ?
C27 C26 C25 122.0(18) . . ?
C27 C26 H26 119.0 . . ?
C26 C27 I2 115.4(13) . . ?
C28 C27 I2 125.1(13) . . ?
C28 C27 C26 119.4(17) . . ?
C27 C28 C29 123.3(17) . . ?
C30 C28 C27 118.7(16) . . ?
C30 C28 C29 117.9(17) . . ?
O5 C29 Zn2 55.3(10) . 12_554 ?
O5 C29 O6 122.9(18) . . ?
O5 C29 C28 115.8(19) . . ?
O6 C29 Zn2 67.6(10) . 12_554 ?
O6 C29 C28 121.0(17) . . ?
C28 C29 Zn2 168.9(15) . 12_554 ?
C28 C30 H30 118.3 . . ?
C28 C30 C31 123.5(17) . . ?
C31 C30 H30 118.3 . . ?
C25 C31 I1 121.5(13) . . ?
C30 C31 I1 119.8(14) . . ?
C30 C31 C25 118.4(17) . . ?
N1 C32 H32 118.3 . . ?
N1 C32 C33 123.5(18) . . ?
C33 C32 H32 118.3 . . ?
C32 C33 H33 120.5 . . ?
C32 C33 C34 119.1(18) . . ?
C34 C33 H33 120.5 . . ?
C33 C34 C35 117.4(18) . . ?
C33 C34 C37 125.5(19) . . ?
C35 C34 C37 116.9(18) . . ?
C34 C35 H35 119.6 . . ?
C36 C35 C34 120.8(17) . . ?
C36 C35 H35 119.6 . . ?
N1 C36 H36 118.3 . . ?
C35 C36 N1 123.3(18) . . ?
C35 C36 H36 118.3 . . ?
C34 C37 H37A 107.3 . . ?
C34 C37 H37B 107.3 . . ?
H37A C37 H37B 106.9 . . ?
C38 C37 C34 120.2(19) . . ?
C38 C37 H37A 107.3 . . ?
C38 C37 H37B 107.3 . . ?
C37 C38 H38A 106.7 . . ?
C37 C38 H38B 106.7 . . ?
C37 C38 C39 122(2) . . ?
H38A C38 H38B 106.6 . . ?
C39 C38 H38A 106.7 . . ?
C39 C38 H38B 106.7 . . ?
C40 C39 C38 130(2) . . ?
C41 C39 C38 115.8(19) . . ?
C41 C39 C40 113.9(19) . . ?
C39 C40 H40 119.0 . . ?
C43 C40 C39 122(2) . . ?
C43 C40 H40 119.0 . . ?
C39 C41 H41 119.7 . . ?
C39 C41 C42 121(2) . . ?
C42 C41 H41 119.7 . . ?
N2 C42 C41 123.4(19) . . ?
N2 C42 H42 118.3 . . ?
C41 C42 H42 118.3 . . ?
N2 C43 C40 123.3(19) . . ?
N2 C43 H43 118.3 . . ?
C40 C43 H43 118.3 . . ?
O1 Zn1 O3 100.5(5) 4_655 . ?
O1 Zn1 O4 147.5(5) 4_655 . ?
O1 Zn1 N4 103.0(5) 4_655 12_554 ?
O1 Zn1 N4A 96(2) 4_655 12_554 ?
O1 Zn1 N5 99.3(7) 4_655 . ?
O1 Zn1 N5A 101(3) 4_655 . ?
O1 Zn1 C17 125.4(5) 4_655 . ?
O3 Zn1 C17 28.5(5) . . ?
O4 Zn1 O3 57.5(5) . . ?
O4 Zn1 N4 96.0(5) . 12_554 ?
O4 Zn1 N4A 93(2) . 12_554 ?
O4 Zn1 N5 104.2(7) . . ?
O4 Zn1 C17 29.0(5) . . ?
N4 Zn1 O3 153.5(5) 12_554 . ?
N4 Zn1 N4A 20.2(19) 12_554 12_554 ?
N4 Zn1 N5 97.1(9) 12_554 . ?
N4 Zn1 C17 125.0(6) 12_554 . ?
N4A Zn1 O3 144.6(19) 12_554 . ?
N4A Zn1 C17 119.8(19) 12_554 . ?
N5 Zn1 O3 91.1(7) . . ?
N5 Zn1 N4A 117(2) . 12_554 ?
N5 Zn1 C17 98.8(7) . . ?
N5A Zn1 O3 88(3) . . ?
N5A Zn1 O4 101(3) . . ?
N5A Zn1 N4A 119(3) . 12_554 ?
N5A Zn1 C17 95(3) . . ?
C21 O1 Zn1 107.5(11) . 8_644 ?
C17 O3 Zn1 78.5(10) . . ?
C17 O4 Zn1 100.4(12) . . ?
C4 N4 Zn1 120.5(7) . 16_545 ?
C4 N4 C5 120.0 . . ?
C5 N4 Zn1 119.5(7) . 16_545 ?
N4 C4 H4 120.0 . . ?
N4 C4 C8 120.0 . . ?
C8 C4 H4 120.0 . . ?
C4 C8 H8 120.0 . . ?
C7 C8 C4 120.0 . . ?
C7 C8 H8 120.0 . . ?
C8 C7 C9 125.6(13) . . ?
C6 C7 C8 120.0 . . ?
C6 C7 C9 114.2(14) . . ?
C7 C6 H6 120.0 . . ?
C7 C6 C5 120.0 . . ?
C5 C6 H6 120.0 . . ?
N4 C5 H5 120.0 . . ?
C6 C5 N4 120.0 . . ?
C6 C5 H5 120.0 . . ?
C4A N4A C5A 120.0 . . ?
N4A C4A H4A 120.0 . . ?
C8A C4A N4A 120.0 . . ?
C8A C4A H4A 120.0 . . ?
C4A C8A H8A 120.0 . . ?
C4A C8A C7A 120.0 . . ?
C7A C8A H8A 120.0 . . ?
C8A C7A C15A 101(6) . . ?
C6A C7A C8A 120.0 . . ?
C6A C7A C15A 138(6) . . ?
C7A C6A H6A 120.0 . . ?
C7A C6A C5A 120.0 . . ?
C5A C6A H6A 120.0 . . ?
N4A C5A H5A 120.0 . . ?
C6A C5A N4A 120.0 . . ?
C6A C5A H5A 120.0 . . ?
C10 N5 Zn1 118.2(16) . . ?
C14 N5 Zn1 121.1(17) . . ?
C14 N5 C10 119(2) . . ?
C10A N5A Zn1 129(5) . . ?
C10A N5A C14A 120.0 . . ?
C14A N5A Zn1 110(5) . . ?
N5A C10A H10A 120.0 . . ?
C11A C10A N5A 120.0 . . ?
C11A C10A H10A 120.0 . . ?
C10A C11A H11A 120.0 . . ?
C12A C11A C10A 120.0 . . ?
C12A C11A H11A 120.0 . . ?
C11A C12A C13A 120.0 . . ?
C11A C12A C9A 120.3(12) . . ?
C13A C12A C9A 119.7(12) . . ?
C12A C13A H13A 120.0 . . ?
C14A C13A C12A 120.0 . . ?
C14A C13A H13A 120.0 . . ?
N5A C14A H14A 120.0 . . ?
C13A C14A N5A 120.0 . . ?
C13A C14A H14A 120.0 . . ?
C7 C9 H9A 106.9 . . ?
C7 C9 H9B 106.9 . . ?
H9A C9 H9B 106.7 . . ?
C15 C9 C7 122(2) . . ?
C15 C9 H9A 106.9 . . ?
C15 C9 H9B 106.9 . . ?
C12A C9A H9AA 107.4 . . ?
C12A C9A H9AB 107.4 . . ?
H9AA C9A H9AB 106.9 . . ?
C15A C9A C12A 120(7) . . ?
C15A C9A H9AA 107.4 . . ?
C15A C9A H9AB 107.4 . . ?
N5 C10 H10 119.6 . . ?
N5 C10 C11 121(3) . . ?
C11 C10 H10 119.6 . . ?
C10 C11 H11 119.2 . . ?
C10 C11 C12 122(3) . . ?
C12 C11 H11 119.2 . . ?
C11 C12 C15 118(2) . . ?
C13 C12 C11 116(2) . . ?
C13 C12 C15 125(2) . . ?
C12 C13 H13 118.3 . . ?
C12 C13 C14 123(2) . . ?
C14 C13 H13 118.3 . . ?
N5 C14 C13 118(2) . . ?
N5 C14 H14 120.9 . . ?
C13 C14 H14 120.9 . . ?
C9 C15 C12 121(2) . . ?
C9 C15 H15A 107.1 . . ?
C9 C15 H15B 107.1 . . ?
C12 C15 H15A 107.1 . . ?
C12 C15 H15B 107.1 . . ?
H15A C15 H15B 106.8 . . ?
C7A C15A H15C 108.7 . . ?
C7A C15A H15D 108.7 . . ?
C9A C15A C7A 114(6) . . ?
C9A C15A H15C 108.7 . . ?
C9A C15A H15D 108.7 . . ?
H15C C15A H15D 107.6 . . ?
C18 C16 C17 118.2(15) . . ?
C23 C16 C17 124.7(15) . . ?
C23 C16 C18 117.0(15) . . ?
O3 C17 Zn1 73.1(10) . . ?
O3 C17 O4 123.7(17) . . ?
O3 C17 C16 120.1(15) . . ?
O4 C17 Zn1 50.6(9) . . ?
O4 C17 C16 116.1(16) . . ?
C16 C17 Zn1 166.5(12) . . ?
C16 C18 H18 119.4 . . ?
C19 C18 C16 121.3(16) . . ?
C19 C18 H18 119.4 . . ?
C18 C19 I4 117.0(12) . . ?
C20 C19 I4 122.1(12) . . ?
C20 C19 C18 120.7(16) . . ?
C19 C20 C21 124.6(15) . . ?
C22 C20 C19 118.0(15) . . ?
C22 C20 C21 117.3(15) . . ?
O1 C21 C20 115.6(15) . . ?
O2 C21 O1 123.4(16) . . ?
O2 C21 C20 121.0(16) . . ?
C20 C22 H22 119.0 . . ?
C20 C22 C23 122.1(15) . . ?
C23 C22 H22 119.0 . . ?
C16 C23 I3 121.2(12) . . ?
C16 C23 C22 120.9(16) . . ?
C22 C23 I3 117.9(12) . . ?
O1S C1S H1S 117.2 . . ?
O1S C1S N1S 125.7 . . ?
N1S C1S H1S 117.2 . . ?
C1S N1S C2S 120.5 . . ?
C1S N1S C3S 121.9 . . ?
C3S N1S C2S 117.6 . . ?
N1S C2S H2SA 109.5 . . ?
N1S C2S H2SB 109.5 . . ?
N1S C2S H2SC 109.5 . . ?
H2SA C2S H2SB 109.5 . . ?
H2SA C2S H2SC 109.5 . . ?
H2SB C2S H2SC 109.5 . . ?
N1S C3S H3SA 109.5 . . ?
N1S C3S H3SB 109.5 . . ?
N1S C3S H3SC 109.5 . . ?
H3SA C3S H3SB 109.5 . . ?
H3SA C3S H3SC 109.5 . . ?
H3SB C3S H3SC 109.5 . . ?
O2S C4S H4S 117.2 . . ?
O2S C4S N2S 125.6 . . ?
N2S C4S H4S 117.2 . . ?
C4S N2S C5S 120.5 . . ?
C4S N2S C6S 121.7 . . ?
C6S N2S C5S 117.8 . . ?
N2S C5S H5SA 109.5 . . ?
N2S C5S H5SB 109.5 . . ?
N2S C5S H5SC 109.5 . . ?
H5SA C5S H5SB 109.5 . . ?
H5SA C5S H5SC 109.5 . . ?
H5SB C5S H5SC 109.5 . . ?
N2S C6S H6SA 109.5 . . ?
N2S C6S H6SB 109.5 . . ?
N2S C6S H6SC 109.5 . . ?
H6SA C6S H6SB 109.5 . . ?
H6SA C6S H6SC 109.5 . . ?
H6SB C6S H6SC 109.5 . . ?
C1 N3 C2 120(2) . . ?
C1 N3 C3 123.8(18) . . ?
C3 N3 C2 116.7(18) . . ?
O8 C1 N3 129(2) . . ?
O8 C1 H1 115.7 . . ?
N3 C1 H1 115.7 . . ?
N3 C2 H2A 109.5 . . ?
N3 C2 H2B 109.5 . . ?
N3 C2 H2C 109.5 . . ?
H2A C2 H2B 109.5 . . ?
H2A C2 H2C 109.5 . . ?
H2B C2 H2C 109.5 . . ?
N3 C3 H3A 109.5 . . ?
N3 C3 H3B 109.5 . . ?
N3 C3 H3C 109.5 . . ?
H3A C3 H3B 109.5 . . ?
H3A C3 H3C 109.5 . . ?
H3B C3 H3C 109.5 . . ?

loop_
_geom_bond_atom_site_label_1
_geom_bond_atom_site_label_2
_geom_bond_distance
_geom_bond_site_symmetry_2
_geom_bond_publ_flag
I1 C31 2.076(19) . ?
I2 C27 2.112(18) . ?
Zn2 O5 2.079(14) 16_545 ?
Zn2 O6 2.345(13) 16_545 ?
Zn2 O9 2.422(13) . ?
Zn2 O10 2.049(14) . ?
Zn2 N1 2.058(14) . ?
Zn2 N2 2.073(14) 4_655 ?
Zn2 C24 2.519(18) . ?
Zn2 C29 2.517(19) 16_545 ?
O5 C29 1.22(2) . ?
O6 C29 1.25(2) . ?
O9 C24 1.25(2) . ?
O10 C24 1.19(2) . ?
N1 C32 1.35(2) . ?
N1 C36 1.37(2) . ?
N2 C42 1.31(3) . ?
N2 C43 1.33(2) . ?
C24 C25 1.53(2) . ?
C25 C26 1.40(3) . ?
C25 C31 1.41(3) . ?
C26 H26 0.9500 . ?
C26 C27 1.40(2) . ?
C27 C28 1.38(2) . ?
C28 C29 1.52(3) . ?
C28 C30 1.37(3) . ?
C30 H30 0.9500 . ?
C30 C31 1.39(2) . ?
C32 H32 0.9500 . ?
C32 C33 1.37(2) . ?
C33 H33 0.9500 . ?
C33 C34 1.38(3) . ?
C34 C35 1.39(3) . ?
C34 C37 1.49(3) . ?
C35 H35 0.9500 . ?
C35 C36 1.32(3) . ?
C36 H36 0.9500 . ?
C37 H37A 0.9900 . ?
C37 H37B 0.9900 . ?
C37 C38 1.42(2) . ?
C38 H38A 0.9900 . ?
C38 H38B 0.9900 . ?
C38 C39 1.43(3) . ?
C39 C40 1.42(3) . ?
C39 C41 1.36(3) . ?
C40 H40 0.9500 . ?
C40 C43 1.34(3) . ?
C41 H41 0.9500 . ?
C41 C42 1.40(3) . ?
C42 H42 0.9500 . ?
C43 H43 0.9500 . ?
I3 C23 2.111(17) . ?
I4 C19 2.106(18) . ?
Zn1 O1 1.957(12) 4_655 ?
Zn1 O3 2.484(14) . ?
Zn1 O4 1.999(12) . ?
Zn1 N4 2.048(10) 12_554 ?
Zn1 N4A 2.23(6) 12_554 ?
Zn1 N5 2.07(2) . ?
Zn1 N5A 1.97(6) . ?
Zn1 C17 2.544(17) . ?
O1 C21 1.30(2) . ?
O2 C21 1.21(2) . ?
O3 C17 1.24(2) . ?
O4 C17 1.25(2) . ?
N4 C4 1.3900 . ?
N4 C5 1.3900 . ?
C4 H4 0.9500 . ?
C4 C8 1.3900 . ?
C8 H8 0.9500 . ?
C8 C7 1.3900 . ?
C7 C6 1.3900 . ?
C7 C9 1.48(2) . ?
C6 H6 0.9500 . ?
C6 C5 1.3900 . ?
C5 H5 0.9500 . ?
N4A C4A 1.3900 . ?
N4A C5A 1.3900 . ?
C4A H4A 0.9500 . ?
C4A C8A 1.3900 . ?
C8A H8A 0.9500 . ?
C8A C7A 1.3900 . ?
C7A C6A 1.3900 . ?
C7A C15A 1.50(3) . ?
C6A H6A 0.9500 . ?
C6A C5A 1.3900 . ?
C5A H5A 0.9500 . ?
N5 C10 1.36(2) . ?
N5 C14 1.35(2) . ?
N5A C10A 1.3900 . ?
N5A C14A 1.3900 . ?
C10A H10A 0.9500 . ?
C10A C11A 1.3900 . ?
C11A H11A 0.9500 . ?
C11A C12A 1.3900 . ?
C12A C13A 1.3900 . ?
C12A C9A 1.49(3) . ?
C13A H13A 0.9500 . ?
C13A C14A 1.3900 . ?
C14A H14A 0.9500 . ?
C9 H9A 0.9900 . ?
C9 H9B 0.9900 . ?
C9 C15 1.41(2) . ?
C9A H9AA 0.9900 . ?
C9A H9AB 0.9900 . ?
C9A C15A 1.49(3) . ?
C10 H10 0.9500 . ?
C10 C11 1.37(2) . ?
C11 H11 0.9500 . ?
C11 C12 1.38(2) . ?
C12 C13 1.36(2) . ?
C12 C15 1.47(2) . ?
C13 H13 0.9500 . ?
C13 C14 1.41(2) . ?
C14 H14 0.9500 . ?
C15 H15A 0.9900 . ?
C15 H15B 0.9900 . ?
C15A H15C 0.9900 . ?
C15A H15D 0.9900 . ?
C16 C17 1.52(2) . ?
C16 C18 1.42(2) . ?
C16 C23 1.37(2) . ?
C18 H18 0.9500 . ?
C18 C19 1.38(2) . ?
C19 C20 1.38(2) . ?
C20 C21 1.50(2) . ?
C20 C22 1.37(2) . ?
C22 H22 0.9500 . ?
C22 C23 1.38(2) . ?
C1S H1S 0.9500 . ?
C1S O1S 1.2252 . ?
C1S N1S 1.3625 . ?
N1S C2S 1.4555 . ?
N1S C3S 1.4522 . ?
C2S H2SA 0.9800 . ?
C2S H2SB 0.9800 . ?
C2S H2SC 0.9800 . ?
C3S H3SA 0.9800 . ?
C3S H3SB 0.9800 . ?
C3S H3SC 0.9800 . ?
C4S H4S 0.9500 . ?
C4S O2S 1.2249 . ?
C4S N2S 1.3638 . ?
N2S C5S 1.4554 . ?
N2S C6S 1.4506 . ?
C5S H5SA 0.9800 . ?
C5S H5SB 0.9800 . ?
C5S H5SC 0.9800 . ?
C6S H6SA 0.9800 . ?
C6S H6SB 0.9800 . ?
C6S H6SC 0.9800 . ?
O8 C1 1.22(2) . ?
N3 C1 1.26(2) . ?
N3 C2 1.49(3) . ?
N3 C3 1.43(3) . ?
C1 H1 0.9500 . ?
C2 H2A 0.9800 . ?
C2 H2B 0.9800 . ?
C2 H2C 0.9800 . ?
C3 H3A 0.9800 . ?
C3 H3B 0.9800 . ?
C3 H3C 0.9800 . ?

loop_
_twin_individual_id
_twin_individual_mass_fraction_refined
1 0.50(5)
2 0.50(5)
